data_2234601
loop_
_publ_author_name
'Tiritiris, Ioannis'
'Kantlehner, Willi'

_publ_section_title
;
 1,1,2,2-Tetrakis(dimethylamino)ethane-1,2-diium bis(tetraphenylborate)
 acetone disolvate
;
_journal_coeditor_code FK2058
_journal_issue 5
_journal_name_full 'Acta Crystallographica Section E'
_journal_page_first o1371
_journal_paper_doi 10.1107/S1600536812015085
_journal_volume 68
_journal_year 2012
_chemical_formula_iupac 'C10 H24 N4 2+, 2C24 H20 B -, 2C3 H6 O'
_chemical_formula_moiety 'C10 H24 N4 2+, 2(C24 H20 B -), 2(C3 H6 O)'
_chemical_formula_sum 'C64 H76 B2 N4 O2'
_chemical_formula_weight 954.91
_chemical_melting_point 483
_chemical_name_systematic
;
1,1,2,2-Tetrakis(dimethylamino)ethane-1,2-diium bis(tetraphenylborate)
acetone disolvate
;
_space_group_IT_number 29
_symmetry_cell_setting orthorhombic
_symmetry_space_group_name_Hall 'P 2c -2ac'
_symmetry_space_group_name_H-M 'P c a 21'
_atom_sites_solution_hydrogens difmap
_atom_sites_solution_primary direct
_atom_sites_solution_secondary difmap
_audit_creation_method SHELXL97
_cell_angle_alpha 90.00
_cell_angle_beta 90.00
_cell_angle_gamma 90.00
_cell_formula_units_Z 4
_cell_length_a 30.0601(9)
_cell_length_b 9.9321(3)
_cell_length_c 18.2054(6)
_cell_measurement_reflns_used 9611
_cell_measurement_temperature 100(2)
_cell_measurement_theta_max 25.06
_cell_measurement_theta_min 1.35
_cell_volume 5435.4(3)
_computing_cell_refinement 'SAINT (Bruker, 2008)'
_computing_data_collection 'APEX2, (Bruker, 2008)'
_computing_data_reduction 'SAINT (Bruker, 2008)'
_computing_molecular_graphics 'DIAMOND (Brandenburg & Putz, 2005)'
_computing_publication_material SHELXL97
_computing_structure_refinement SHELXL97
_computing_structure_solution 'SHELXS97 (Sheldrick, 2008)'
_diffrn_ambient_temperature 100(2)
_diffrn_measured_fraction_theta_full 0.999
_diffrn_measured_fraction_theta_max 0.999
_diffrn_measurement_device_type 'Bruker Kappa APEXII DUO'
_diffrn_measurement_method '\f scans, and \w scans'
_diffrn_radiation_monochromator graphite
_diffrn_radiation_source 'sealed tube'
_diffrn_radiation_type MoK\a
_diffrn_radiation_wavelength 0.71073
_diffrn_reflns_av_R_equivalents 0.0535
_diffrn_reflns_av_sigmaI/netI 0.0654
_diffrn_reflns_limit_h_max 34
_diffrn_reflns_limit_h_min -35
_diffrn_reflns_limit_k_max 11
_diffrn_reflns_limit_k_min -11
_diffrn_reflns_limit_l_max 21
_diffrn_reflns_limit_l_min -21
_diffrn_reflns_number 36726
_diffrn_reflns_theta_full 25.06
_diffrn_reflns_theta_max 25.06
_diffrn_reflns_theta_min 1.35
_diffrn_standards_interval_count 0
_diffrn_standards_interval_time 0
_diffrn_standards_number 0
_exptl_absorpt_coefficient_mu 0.069
_exptl_absorpt_correction_type none
_exptl_crystal_colour yellow
_exptl_crystal_density_diffrn 1.167
_exptl_crystal_density_method 'not measured'
_exptl_crystal_description block
_exptl_crystal_F_000 2056
_exptl_crystal_size_max 0.30
_exptl_crystal_size_mid 0.24
_exptl_crystal_size_min 0.18
_refine_diff_density_max 0.390
_refine_diff_density_min -0.301
_refine_ls_extinction_method none
_refine_ls_goodness_of_fit_ref 1.054
_refine_ls_hydrogen_treatment constr
_refine_ls_matrix_type full
_refine_ls_number_parameters 661
_refine_ls_number_reflns 4983
_refine_ls_number_restraints 1
_refine_ls_restrained_S_all 1.054
_refine_ls_R_factor_all 0.0646
_refine_ls_R_factor_gt 0.0455
_refine_ls_shift/su_max 0.000
_refine_ls_shift/su_mean 0.000
_refine_ls_structure_factor_coef Fsqd
_refine_ls_weighting_details 'calc w=1/[\s^2^(Fo^2^)+(0.0601P)^2^+0.9312P] where P=(Fo^2^+2Fc^2^)/3'
_refine_ls_weighting_scheme calc
_refine_ls_wR_factor_gt 0.1000
_refine_ls_wR_factor_ref 0.1088
_reflns_number_gt 4058
_reflns_number_total 4983
_reflns_threshold_expression I>2\s(I)
_cod_data_source_file fk2058.cif
_cod_data_source_block I
_cod_database_code 2234601
_cod_database_fobs_code 2234601

loop_
_symmetry_equiv_pos_as_xyz
'x, y, z'
'-x, -y, z+1/2'
'-x+1/2, y, z+1/2'
'x+1/2, -y, z'

loop_
_atom_site_type_symbol
_atom_site_label
_atom_site_fract_x
_atom_site_fract_y
_atom_site_fract_z
_atom_site_U_iso_or_equiv
_atom_site_adp_type
_atom_site_calc_flag
_atom_site_refinement_flags
_atom_site_occupancy
_atom_site_symmetry_multiplicity
C C1 0.12707(10) 0.7168(4) 0.37772(19) 0.0200(8) Uani d . 1 1
C C2 0.13799(11) 0.7692(3) 0.3027(2) 0.0220(8) Uani d . 1 1
N N1 0.14503(9) 0.6019(3) 0.39743(16) 0.0233(7) Uani d . 1 1
C C3 0.16208(12) 0.5055(4) 0.3436(2) 0.0338(9) Uani d . 1 1
H H3A 0.1542 0.5355 0.2940 0.051 Uiso calc R 1 1
H H3B 0.1489 0.4168 0.3528 0.051 Uiso calc R 1 1
H H3C 0.1945 0.4995 0.3480 0.051 Uiso calc R 1 1
C C4 0.15054(12) 0.5609(4) 0.4744(2) 0.0320(9) Uani d . 1 1
H H4A 0.1484 0.6403 0.5062 0.048 Uiso calc R 1 1
H H4B 0.1797 0.5187 0.4809 0.048 Uiso calc R 1 1
H H4C 0.1272 0.4965 0.4876 0.048 Uiso calc R 1 1
N N2 0.10013(9) 0.7912(3) 0.41826(16) 0.0228(7) Uani d . 1 1
C C5 0.09189(12) 0.9346(4) 0.4024(2) 0.0282(9) Uani d . 1 1
H H5A 0.1146 0.9679 0.3682 0.042 Uiso calc R 1 1
H H5B 0.0933 0.9864 0.4482 0.042 Uiso calc R 1 1
H H5C 0.0624 0.9449 0.3802 0.042 Uiso calc R 1 1
C C6 0.07184(12) 0.7379(4) 0.4777(2) 0.0312(9) Uani d . 1 1
H H6A 0.0702 0.6396 0.4737 0.047 Uiso calc R 1 1
H H6B 0.0419 0.7761 0.4734 0.047 Uiso calc R 1 1
H H6C 0.0846 0.7625 0.5253 0.047 Uiso calc R 1 1
N N3 0.10484(9) 0.7788(3) 0.25641(16) 0.0232(7) Uani d . 1 1
C C7 0.10512(12) 0.8684(4) 0.1915(2) 0.0344(9) Uani d . 1 1
H H7A 0.1288 0.9354 0.1969 0.052 Uiso calc R 1 1
H H7B 0.0764 0.9143 0.1875 0.052 Uiso calc R 1 1
H H7C 0.1104 0.8149 0.1471 0.052 Uiso calc R 1 1
C C8 0.06283(11) 0.7054(4) 0.2677(2) 0.0281(9) Uani d . 1 1
H H8A 0.0675 0.6329 0.3034 0.042 Uiso calc R 1 1
H H8B 0.0529 0.6668 0.2209 0.042 Uiso calc R 1 1
H H8C 0.0401 0.7675 0.2863 0.042 Uiso calc R 1 1
N N4 0.18007(9) 0.8008(3) 0.28813(16) 0.0232(7) Uani d . 1 1
C C9 0.21206(11) 0.8266(4) 0.3481(2) 0.0272(8) Uani d . 1 1
H H9A 0.1958 0.8462 0.3935 0.041 Uiso calc R 1 1
H H9B 0.2308 0.9039 0.3353 0.041 Uiso calc R 1 1
H H9C 0.2308 0.7470 0.3554 0.041 Uiso calc R 1 1
C C10 0.19960(12) 0.7968(4) 0.2144(2) 0.0322(9) Uani d . 1 1
H H10A 0.1805 0.7436 0.1819 0.048 Uiso calc R 1 1
H H10B 0.2292 0.7556 0.2168 0.048 Uiso calc R 1 1
H H10C 0.2022 0.8887 0.1952 0.048 Uiso calc R 1 1
B B1 0.24717(12) 0.1824(4) 0.4752(2) 0.0188(8) Uani d . 1 1
C C11 0.23805(10) 0.1708(3) 0.38587(19) 0.0181(7) Uani d . 1 1
C C12 0.19512(11) 0.1679(3) 0.35475(19) 0.0223(8) Uani d . 1 1
H H12A 0.1701 0.1690 0.3865 0.027 Uiso calc R 1 1
C C13 0.18807(12) 0.1636(4) 0.2796(2) 0.0265(8) Uani d . 1 1
H H13A 0.1585 0.1630 0.2610 0.032 Uiso calc R 1 1
C C14 0.22340(13) 0.1601(4) 0.2316(2) 0.0311(9) Uani d . 1 1
H H14A 0.2186 0.1557 0.1801 0.037 Uiso calc R 1 1
C C15 0.26608(13) 0.1631(4) 0.2598(2) 0.0323(9) Uani d . 1 1
H H15A 0.2909 0.1616 0.2275 0.039 Uiso calc R 1 1
C C16 0.27273(11) 0.1682(4) 0.3351(2) 0.0255(8) Uani d . 1 1
H H16A 0.3024 0.1701 0.3529 0.031 Uiso calc R 1 1
C C17 0.29451(10) 0.1072(3) 0.49522(19) 0.0189(7) Uani d . 1 1
C C18 0.30372(11) -0.0243(4) 0.4717(2) 0.0243(8) Uani d . 1 1
H H18A 0.2818 -0.0705 0.4438 0.029 Uiso calc R 1 1
C C19 0.34317(11) -0.0900(4) 0.4872(2) 0.0287(9) Uani d . 1 1
H H19A 0.3477 -0.1796 0.4705 0.034 Uiso calc R 1 1
C C20 0.37621(11) -0.0253(4) 0.5272(2) 0.0287(9) Uani d . 1 1
H H20A 0.4036 -0.0690 0.5373 0.034 Uiso calc R 1 1
C C21 0.36841(11) 0.1035(4) 0.5519(2) 0.0278(9) Uani d . 1 1
H H21A 0.3905 0.1487 0.5799 0.033 Uiso calc R 1 1
C C22 0.32844(11) 0.1680(4) 0.53598(19) 0.0227(8) Uani d . 1 1
H H22A 0.3240 0.2570 0.5536 0.027 Uiso calc R 1 1
C C23 0.25020(10) 0.3409(3) 0.50010(19) 0.0188(7) Uani d . 1 1
C C24 0.26607(10) 0.4427(3) 0.45320(19) 0.0201(8) Uani d . 1 1
H H24A 0.2737 0.4204 0.4040 0.024 Uiso calc R 1 1
C C25 0.27097(11) 0.5748(4) 0.4767(2) 0.0281(9) Uani d . 1 1
H H25A 0.2817 0.6410 0.4434 0.034 Uiso calc R 1 1
C C26 0.26053(11) 0.6112(4) 0.5475(2) 0.0272(9) Uani d . 1 1
H H26A 0.2641 0.7018 0.5631 0.033 Uiso calc R 1 1
C C27 0.24495(11) 0.5157(3) 0.5953(2) 0.0230(8) Uani d . 1 1
H H27A 0.2374 0.5398 0.6443 0.028 Uiso calc R 1 1
C C28 0.24023(10) 0.3832(3) 0.57183(19) 0.0196(8) Uani d . 1 1
H H28A 0.2298 0.3182 0.6060 0.024 Uiso calc R 1 1
C C29 0.20597(11) 0.1089(3) 0.52084(18) 0.0190(8) Uani d . 1 1
C C30 0.16441(11) 0.1728(4) 0.52823(19) 0.0210(8) Uani d . 1 1
H H30A 0.1605 0.2590 0.5065 0.025 Uiso calc R 1 1
C C31 0.12900(11) 0.1158(4) 0.56579(19) 0.0256(8) Uani d . 1 1
H H31A 0.1017 0.1634 0.5698 0.031 Uiso calc R 1 1
C C32 0.13319(12) -0.0089(4) 0.5972(2) 0.0315(9) Uani d . 1 1
H H32A 0.1089 -0.0492 0.6224 0.038 Uiso calc R 1 1
C C33 0.17346(13) -0.0747(4) 0.5914(2) 0.0357(10) Uani d . 1 1
H H33A 0.1770 -0.1607 0.6134 0.043 Uiso calc R 1 1
C C34 0.20880(12) -0.0171(4) 0.5539(2) 0.0271(8) Uani d . 1 1
H H34A 0.2360 -0.0655 0.5507 0.033 Uiso calc R 1 1
B B2 0.00931(12) 0.3446(4) 0.2005(2) 0.0188(8) Uani d . 1 1
C C35 0.04912(11) 0.4242(4) 0.15515(18) 0.0194(7) Uani d . 1 1
C C36 0.09428(10) 0.4095(3) 0.17347(19) 0.0217(8) Uani d . 1 1
H H36A 0.1021 0.3535 0.2137 0.026 Uiso calc R 1 1
C C37 0.12799(12) 0.4743(4) 0.1345(2) 0.0283(9) Uani d . 1 1
H H37A 0.1581 0.4609 0.1484 0.034 Uiso calc R 1 1
C C38 0.11829(12) 0.5568(4) 0.0767(2) 0.0332(10) Uani d . 1 1
H H38A 0.1414 0.6017 0.0509 0.040 Uiso calc R 1 1
C C39 0.07416(13) 0.5741(5) 0.0562(2) 0.0363(10) Uani d . 1 1
H H39A 0.0668 0.6310 0.0161 0.044 Uiso calc R 1 1
C C40 0.04072(11) 0.5075(4) 0.0948(2) 0.0264(8) Uani d . 1 1
H H40A 0.0108 0.5193 0.0793 0.032 Uiso calc R 1 1
C C41 -0.03901(10) 0.4195(3) 0.18651(18) 0.0189(7) Uani d . 1 1
C C42 -0.04449(11) 0.5592(4) 0.19129(19) 0.0231(8) Uani d . 1 1
H H42A -0.0191 0.6126 0.2020 0.028 Uiso calc R 1 1
C C43 -0.08479(11) 0.6238(4) 0.18133(19) 0.0252(8) Uani d . 1 1
H H43A -0.0865 0.7188 0.1867 0.030 Uiso calc R 1 1
C C44 -0.12205(12) 0.5531(4) 0.1640(2) 0.0336(10) Uani d . 1 1
H H44A -0.1499 0.5971 0.1580 0.040 Uiso calc R 1 1
C C45 -0.11844(12) 0.4168(4) 0.1554(2) 0.0363(10) Uani d . 1 1
H H45A -0.1437 0.3661 0.1409 0.044 Uiso calc R 1 1
C C46 -0.07803(11) 0.3514(4) 0.1677(2) 0.0285(9) Uani d . 1 1
H H46A -0.0770 0.2561 0.1630 0.034 Uiso calc R 1 1
C C47 0.00597(10) 0.1890(4) 0.17045(19) 0.0205(8) Uani d . 1 1
C C48 -0.00876(11) 0.0813(4) 0.2141(2) 0.0240(8) Uani d . 1 1
H H48A -0.0142 0.0971 0.2648 0.029 Uiso calc R 1 1
C C49 -0.01574(11) -0.0472(4) 0.1867(2) 0.0285(9) Uani d . 1 1
H H49A -0.0259 -0.1164 0.2185 0.034 Uiso calc R 1 1
C C50 -0.00809(11) -0.0752(4) 0.1140(2) 0.0271(9) Uani d . 1 1
H H50A -0.0128 -0.1633 0.0953 0.032 Uiso calc R 1 1
C C51 0.00657(11) 0.0272(4) 0.0681(2) 0.0274(9) Uani d . 1 1
H H51A 0.0118 0.0099 0.0176 0.033 Uiso calc R 1 1
C C52 0.01353(11) 0.1557(4) 0.0967(2) 0.0235(8) Uani d . 1 1
H H52A 0.0239 0.2242 0.0645 0.028 Uiso calc R 1 1
C C53 0.02121(10) 0.3463(3) 0.28940(19) 0.0187(7) Uani d . 1 1
C C54 0.00099(10) 0.4337(4) 0.33938(19) 0.0209(7) Uani d . 1 1
H H54A -0.0218 0.4919 0.3220 0.025 Uiso calc R 1 1
C C55 0.01254(11) 0.4395(4) 0.41325(19) 0.0262(8) Uani d . 1 1
H H55A -0.0023 0.5007 0.4450 0.031 Uiso calc R 1 1
C C56 0.04521(12) 0.3573(4) 0.4405(2) 0.0279(9) Uani d . 1 1
H H56A 0.0535 0.3617 0.4908 0.033 Uiso calc R 1 1
C C57 0.06587(11) 0.2681(4) 0.3933(2) 0.0267(9) Uani d . 1 1
H H57A 0.0886 0.2104 0.4113 0.032 Uiso calc R 1 1
C C58 0.05373(11) 0.2622(4) 0.3203(2) 0.0239(8) Uani d . 1 1
H H58A 0.0680 0.1982 0.2896 0.029 Uiso calc R 1 1
O O1 0.29178(12) 0.6328(4) 0.2820(2) 0.0693(11) Uani d . 1 1
C C59 0.32840(16) 0.6770(6) 0.3005(3) 0.0565(14) Uani d . 1 1
C C60 0.36004(18) 0.5888(8) 0.3382(3) 0.086(2) Uani d . 1 1
H H60A 0.3681 0.6285 0.3857 0.129 Uiso calc R 1 1
H H60B 0.3868 0.5784 0.3080 0.129 Uiso calc R 1 1
H H60C 0.3464 0.5004 0.3462 0.129 Uiso calc R 1 1
C C61 0.3405(2) 0.8204(6) 0.2871(3) 0.0740(17) Uani d . 1 1
H H61A 0.3174 0.8631 0.2570 0.111 Uiso calc R 1 1
H H61B 0.3690 0.8246 0.2613 0.111 Uiso calc R 1 1
H H61C 0.3429 0.8678 0.3341 0.111 Uiso calc R 1 1
O O2 0.47849(12) 0.1730(5) 0.3833(2) 0.0902(15) Uani d . 1 1
C C62 0.43772(18) 0.1911(7) 0.3802(3) 0.0662(17) Uani d . 1 1
C C63 0.40778(16) 0.0963(7) 0.3460(3) 0.0734(17) Uani d . 1 1
H H63A 0.3938 0.1382 0.3030 0.110 Uiso calc R 1 1
H H63B 0.3847 0.0699 0.3812 0.110 Uiso calc R 1 1
H H63C 0.4245 0.0164 0.3305 0.110 Uiso calc R 1 1
C C64 0.4158(2) 0.3130(7) 0.4088(4) 0.095(2) Uani d . 1 1
H H64A 0.4359 0.3594 0.4428 0.142 Uiso calc R 1 1
H H64B 0.3885 0.2875 0.4348 0.142 Uiso calc R 1 1
H H64C 0.4083 0.3731 0.3679 0.142 Uiso calc R 1 1

loop_
_atom_site_aniso_label
_atom_site_aniso_U_11
_atom_site_aniso_U_22
_atom_site_aniso_U_33
_atom_site_aniso_U_12
_atom_site_aniso_U_13
_atom_site_aniso_U_23
C1 0.0152(16) 0.0201(19) 0.0246(19) 0.0010(14) -0.0072(14) -0.0050(16)
C2 0.0197(18) 0.0111(18) 0.035(2) 0.0040(14) -0.0055(16) -0.0089(16)
N1 0.0204(14) 0.0149(16) 0.0347(17) 0.0001(12) -0.0083(13) -0.0015(13)
C3 0.030(2) 0.016(2) 0.055(3) 0.0080(16) -0.0070(19) -0.0104(19)
C4 0.027(2) 0.026(2) 0.043(2) -0.0009(16) -0.0094(17) 0.0097(19)
N2 0.0216(15) 0.0168(16) 0.0300(16) 0.0025(13) -0.0047(13) -0.0031(13)
C5 0.035(2) 0.019(2) 0.031(2) 0.0076(16) -0.0051(16) -0.0051(17)
C6 0.0277(19) 0.031(2) 0.035(2) 0.0048(16) 0.0025(17) 0.0003(19)
N3 0.0193(14) 0.0223(16) 0.0282(16) -0.0001(12) -0.0036(13) -0.0049(14)
C7 0.032(2) 0.042(3) 0.029(2) 0.0001(18) -0.0065(17) 0.0055(19)
C8 0.0207(18) 0.028(2) 0.035(2) -0.0031(16) -0.0084(16) -0.0093(18)
N4 0.0199(15) 0.0192(17) 0.0306(16) 0.0010(12) -0.0024(13) -0.0073(13)
C9 0.0206(18) 0.022(2) 0.039(2) -0.0028(15) -0.0083(16) -0.0030(17)
C10 0.027(2) 0.034(2) 0.035(2) 0.0010(17) 0.0041(17) -0.0056(19)
B1 0.0169(18) 0.015(2) 0.025(2) -0.0009(15) -0.0046(16) 0.0021(17)
C11 0.0207(17) 0.0089(17) 0.0248(18) -0.0004(13) -0.0012(15) -0.0002(14)
C12 0.0196(17) 0.0193(19) 0.028(2) -0.0002(14) -0.0004(15) -0.0022(16)
C13 0.0265(19) 0.020(2) 0.033(2) 0.0016(16) -0.0108(16) -0.0010(17)
C14 0.038(2) 0.033(2) 0.022(2) -0.0005(18) -0.0036(17) 0.0027(18)
C15 0.030(2) 0.037(2) 0.029(2) -0.0027(17) 0.0039(17) 0.0041(19)
C16 0.0194(18) 0.029(2) 0.028(2) -0.0006(15) 0.0003(15) 0.0033(17)
C17 0.0150(16) 0.0188(19) 0.0228(18) -0.0033(14) 0.0021(14) 0.0038(15)
C18 0.0214(18) 0.023(2) 0.029(2) 0.0013(15) -0.0052(15) 0.0000(16)
C19 0.0245(19) 0.023(2) 0.039(2) 0.0040(16) -0.0009(17) 0.0036(18)
C20 0.022(2) 0.030(2) 0.034(2) 0.0072(16) -0.0030(16) 0.0051(18)
C21 0.0188(18) 0.033(2) 0.031(2) -0.0051(16) -0.0072(16) 0.0042(18)
C22 0.0207(18) 0.022(2) 0.0257(19) -0.0035(15) -0.0010(15) -0.0006(16)
C23 0.0118(15) 0.0173(18) 0.0272(18) 0.0028(14) -0.0069(14) 0.0038(16)
C24 0.0147(16) 0.0180(19) 0.028(2) -0.0034(14) -0.0068(13) 0.0028(16)
C25 0.0209(18) 0.021(2) 0.042(2) -0.0023(15) -0.0081(16) 0.0098(18)
C26 0.0218(18) 0.0142(18) 0.046(3) -0.0010(14) -0.0131(17) -0.0070(18)
C27 0.0212(18) 0.0185(19) 0.0293(19) 0.0016(15) -0.0065(15) -0.0038(16)
C28 0.0117(16) 0.0196(19) 0.0277(19) -0.0009(13) -0.0026(14) 0.0016(16)
C29 0.0208(18) 0.0161(19) 0.0202(18) -0.0021(14) -0.0028(14) -0.0038(15)
C30 0.0229(19) 0.0172(19) 0.0229(18) -0.0027(15) -0.0007(14) -0.0014(15)
C31 0.0224(18) 0.028(2) 0.0259(19) -0.0045(16) 0.0031(15) -0.0077(17)
C32 0.028(2) 0.031(2) 0.036(2) -0.0136(17) 0.0097(17) -0.0019(19)
C33 0.046(2) 0.021(2) 0.040(2) -0.0070(18) 0.0094(19) 0.0089(19)
C34 0.029(2) 0.021(2) 0.031(2) -0.0016(16) 0.0005(16) -0.0029(17)
B2 0.0157(18) 0.020(2) 0.021(2) -0.0021(16) 0.0029(15) -0.0019(17)
C35 0.0190(17) 0.0212(19) 0.0180(17) -0.0014(15) 0.0011(13) -0.0094(15)
C36 0.0212(17) 0.0169(19) 0.027(2) 0.0006(14) 0.0012(15) -0.0050(15)
C37 0.0192(19) 0.026(2) 0.040(2) -0.0065(16) 0.0032(16) -0.0138(18)
C38 0.029(2) 0.042(2) 0.028(2) -0.0171(18) 0.0109(17) -0.0096(19)
C39 0.040(2) 0.047(3) 0.022(2) -0.0151(19) -0.0016(17) 0.0033(19)
C40 0.0188(18) 0.038(2) 0.0225(18) -0.0091(16) -0.0015(15) -0.0025(17)
C41 0.0207(17) 0.0210(19) 0.0150(16) -0.0036(14) 0.0010(13) -0.0012(15)
C42 0.0203(18) 0.023(2) 0.0265(19) -0.0036(15) -0.0049(15) 0.0061(16)
C43 0.0261(19) 0.024(2) 0.0257(19) 0.0008(15) -0.0039(16) -0.0013(16)
C44 0.0225(19) 0.032(2) 0.046(2) 0.0067(17) -0.0054(17) -0.015(2)
C45 0.0199(19) 0.035(3) 0.054(3) -0.0042(17) -0.0044(18) -0.010(2)
C46 0.0205(18) 0.021(2) 0.044(2) -0.0026(15) 0.0015(16) -0.0107(18)
C47 0.0119(15) 0.025(2) 0.024(2) -0.0004(14) -0.0023(14) -0.0018(16)
C48 0.0212(18) 0.022(2) 0.029(2) -0.0005(15) -0.0018(16) -0.0002(17)
C49 0.0270(19) 0.019(2) 0.039(2) -0.0025(15) -0.0063(17) 0.0016(18)
C50 0.0185(17) 0.017(2) 0.045(2) 0.0021(15) -0.0103(16) -0.0091(18)
C51 0.0159(18) 0.029(2) 0.038(2) 0.0014(15) -0.0042(16) -0.0105(19)
C52 0.0161(17) 0.024(2) 0.030(2) -0.0013(14) 0.0001(15) -0.0029(17)
C53 0.0160(16) 0.0173(18) 0.0229(18) -0.0059(14) -0.0033(14) -0.0005(15)
C54 0.0182(17) 0.0240(19) 0.0204(17) -0.0016(14) 0.0008(14) 0.0010(16)
C55 0.0270(19) 0.030(2) 0.0218(19) 0.0001(16) 0.0038(15) -0.0010(17)
C56 0.033(2) 0.032(2) 0.0187(18) -0.0072(17) -0.0076(16) 0.0045(17)
C57 0.0240(19) 0.026(2) 0.030(2) -0.0032(16) -0.0096(16) 0.0062(18)
C58 0.0220(18) 0.0193(19) 0.031(2) -0.0014(15) -0.0002(15) 0.0001(16)
O1 0.051(2) 0.088(3) 0.069(2) 0.011(2) 0.0060(18) -0.008(2)
C59 0.043(3) 0.081(4) 0.046(3) 0.010(3) 0.003(2) -0.003(3)
C60 0.067(4) 0.141(6) 0.050(3) 0.032(4) 0.008(3) 0.015(4)
C61 0.082(4) 0.082(4) 0.059(3) -0.010(3) 0.008(3) -0.022(3)
O2 0.046(2) 0.165(5) 0.060(2) -0.028(2) -0.0040(19) 0.018(3)
C62 0.053(3) 0.109(5) 0.037(3) -0.025(3) 0.012(2) 0.011(3)
C63 0.047(3) 0.112(5) 0.061(3) -0.023(3) 0.018(3) -0.006(4)
C64 0.073(4) 0.105(6) 0.106(6) -0.026(4) 0.031(4) 0.000(5)

loop_
_atom_type_symbol
_atom_type_description
_atom_type_scat_dispersion_real
_atom_type_scat_dispersion_imag
_atom_type_scat_source
C C 0.0033 0.0016 'International Tables Vol C Tables 4.2.6.8 and 6.1.1.4'
N N 0.0061 0.0033 'International Tables Vol C Tables 4.2.6.8 and 6.1.1.4'
B B 0.0013 0.0007 'International Tables Vol C Tables 4.2.6.8 and 6.1.1.4'
H H 0.0000 0.0000 'International Tables Vol C Tables 4.2.6.8 and 6.1.1.4'
O O 0.0106 0.0060 'International Tables Vol C Tables 4.2.6.8 and 6.1.1.4'

loop_
_geom_angle_atom_site_label_1
_geom_angle_atom_site_label_2
_geom_angle_atom_site_label_3
_geom_angle
N1 C1 N2 125.8(3)
N1 C1 C2 117.5(3)
N2 C1 C2 116.7(3)
N3 C2 N4 125.3(3)
N3 C2 C1 116.5(3)
N4 C2 C1 118.2(3)
C1 N1 C3 122.0(3)
C1 N1 C4 123.2(3)
C3 N1 C4 114.7(3)
N1 C3 H3A 109.5
N1 C3 H3B 109.5
H3A C3 H3B 109.5
N1 C3 H3C 109.5
H3A C3 H3C 109.5
H3B C3 H3C 109.5
N1 C4 H4A 109.5
N1 C4 H4B 109.5
H4A C4 H4B 109.5
N1 C4 H4C 109.5
H4A C4 H4C 109.5
H4B C4 H4C 109.5
C1 N2 C6 124.2(3)
C1 N2 C5 122.2(3)
C6 N2 C5 113.2(3)
N2 C5 H5A 109.5
N2 C5 H5B 109.5
H5A C5 H5B 109.5
N2 C5 H5C 109.5
H5A C5 H5C 109.5
H5B C5 H5C 109.5
N2 C6 H6A 109.5
N2 C6 H6B 109.5
H6A C6 H6B 109.5
N2 C6 H6C 109.5
H6A C6 H6C 109.5
H6B C6 H6C 109.5
C2 N3 C8 121.8(3)
C2 N3 C7 123.6(3)
C8 N3 C7 114.5(3)
N3 C7 H7A 109.5
N3 C7 H7B 109.5
H7A C7 H7B 109.5
N3 C7 H7C 109.5
H7A C7 H7C 109.5
H7B C7 H7C 109.5
N3 C8 H8A 109.5
N3 C8 H8B 109.5
H8A C8 H8B 109.5
N3 C8 H8C 109.5
H8A C8 H8C 109.5
H8B C8 H8C 109.5
C2 N4 C10 123.9(3)
C2 N4 C9 120.8(3)
C10 N4 C9 114.9(3)
N4 C9 H9A 109.5
N4 C9 H9B 109.5
H9A C9 H9B 109.5
N4 C9 H9C 109.5
H9A C9 H9C 109.5
H9B C9 H9C 109.5
N4 C10 H10A 109.5
N4 C10 H10B 109.5
H10A C10 H10B 109.5
N4 C10 H10C 109.5
H10A C10 H10C 109.5
H10B C10 H10C 109.5
C23 B1 C17 109.0(3)
C23 B1 C11 110.3(3)
C17 B1 C11 109.2(3)
C23 B1 C29 109.0(3)
C17 B1 C29 109.5(3)
C11 B1 C29 109.7(3)
C16 C11 C12 114.7(3)
C16 C11 B1 122.0(3)
C12 C11 B1 123.3(3)
C13 C12 C11 122.5(3)
C13 C12 H12A 118.7
C11 C12 H12A 118.7
C14 C13 C12 120.7(3)
C14 C13 H13A 119.7
C12 C13 H13A 119.7
C13 C14 C15 118.7(3)
C13 C14 H14A 120.7
C15 C14 H14A 120.7
C14 C15 C16 120.2(3)
C14 C15 H15A 119.9
C16 C15 H15A 119.9
C15 C16 C11 123.3(3)
C15 C16 H16A 118.4
C11 C16 H16A 118.4
C22 C17 C18 114.8(3)
C22 C17 B1 123.5(3)
C18 C17 B1 121.7(3)
C19 C18 C17 123.1(3)
C19 C18 H18A 118.4
C17 C18 H18A 118.4
C18 C19 C20 120.1(4)
C18 C19 H19A 119.9
C20 C19 H19A 119.9
C21 C20 C19 118.6(3)
C21 C20 H20A 120.7
C19 C20 H20A 120.7
C20 C21 C22 120.5(3)
C20 C21 H21A 119.8
C22 C21 H21A 119.8
C21 C22 C17 122.8(3)
C21 C22 H22A 118.6
C17 C22 H22A 118.6
C28 C23 C24 114.9(3)
C28 C23 B1 122.1(3)
C24 C23 B1 122.8(3)
C25 C24 C23 121.9(3)
C25 C24 H24A 119.0
C23 C24 H24A 119.0
C26 C25 C24 120.9(3)
C26 C25 H25A 119.6
C24 C25 H25A 119.6
C27 C26 C25 119.5(3)
C27 C26 H26A 120.3
C25 C26 H26A 120.3
C26 C27 C28 119.6(3)
C26 C27 H27A 120.2
C28 C27 H27A 120.2
C27 C28 C23 123.2(3)
C27 C28 H28A 118.4
C23 C28 H28A 118.4
C34 C29 C30 114.7(3)
C34 C29 B1 124.5(3)
C30 C29 B1 120.7(3)
C31 C30 C29 123.0(3)
C31 C30 H30A 118.5
C29 C30 H30A 118.5
C32 C31 C30 120.3(3)
C32 C31 H31A 119.8
C30 C31 H31A 119.8
C31 C32 C33 118.5(3)
C31 C32 H32A 120.8
C33 C32 H32A 120.8
C32 C33 C34 121.0(4)
C32 C33 H33A 119.5
C34 C33 H33A 119.5
C33 C34 C29 122.5(3)
C33 C34 H34A 118.7
C29 C34 H34A 118.7
C47 B2 C41 108.6(3)
C47 B2 C35 109.1(3)
C41 B2 C35 110.1(3)
C47 B2 C53 110.4(3)
C41 B2 C53 109.6(3)
C35 B2 C53 109.0(3)
C40 C35 C36 115.0(3)
C40 C35 B2 123.0(3)
C36 C35 B2 122.0(3)
C37 C36 C35 122.2(3)
C37 C36 H36A 118.9
C35 C36 H36A 118.9
C38 C37 C36 120.9(3)
C38 C37 H37A 119.5
C36 C37 H37A 119.5
C37 C38 C39 119.0(3)
C37 C38 H38A 120.5
C39 C38 H38A 120.5
C38 C39 C40 119.7(4)
C38 C39 H39A 120.2
C40 C39 H39A 120.2
C39 C40 C35 123.1(3)
C39 C40 H40A 118.4
C35 C40 H40A 118.4
C46 C41 C42 113.4(3)
C46 C41 B2 123.9(3)
C42 C41 B2 122.7(3)
C43 C42 C41 123.7(3)
C43 C42 H42A 118.1
C41 C42 H42A 118.1
C44 C43 C42 120.8(4)
C44 C43 H43A 119.6
C42 C43 H43A 119.6
C43 C44 C45 118.2(4)
C43 C44 H44A 120.9
C45 C44 H44A 120.9
C44 C45 C46 120.8(4)
C44 C45 H45A 119.6
C46 C45 H45A 119.6
C45 C46 C41 123.0(3)
C45 C46 H46A 118.5
C41 C46 H46A 118.5
C52 C47 C48 114.4(3)
C52 C47 B2 122.1(3)
C48 C47 B2 123.2(3)
C49 C48 C47 123.0(3)
C49 C48 H48A 118.5
C47 C48 H48A 118.5
C50 C49 C48 120.6(4)
C50 C49 H49A 119.7
C48 C49 H49A 119.7
C49 C50 C51 119.0(3)
C49 C50 H50A 120.5
C51 C50 H50A 120.5
C50 C51 C52 119.6(4)
C50 C51 H51A 120.2
C52 C51 H51A 120.2
C51 C52 C47 123.3(4)
C51 C52 H52A 118.3
C47 C52 H52A 118.3
C54 C53 C58 114.3(3)
C54 C53 B2 123.3(3)
C58 C53 B2 122.4(3)
C55 C54 C53 123.2(3)
C55 C54 H54A 118.4
C53 C54 H54A 118.4
C56 C55 C54 120.3(3)
C56 C55 H55A 119.9
C54 C55 H55A 119.9
C55 C56 C57 118.7(3)
C55 C56 H56A 120.7
C57 C56 H56A 120.7
C58 C57 C56 120.5(3)
C58 C57 H57A 119.8
C56 C57 H57A 119.8
C57 C58 C53 123.0(3)
C57 C58 H58A 118.5
C53 C58 H58A 118.5
O1 C59 C60 119.7(6)
O1 C59 C61 120.8(5)
C60 C59 C61 119.4(5)
C59 C60 H60A 109.5
C59 C60 H60B 109.5
H60A C60 H60B 109.5
C59 C60 H60C 109.5
H60A C60 H60C 109.5
H60B C60 H60C 109.5
C59 C61 H61A 109.5
C59 C61 H61B 109.5
H61A C61 H61B 109.5
C59 C61 H61C 109.5
H61A C61 H61C 109.5
H61B C61 H61C 109.5
O2 C62 C63 122.8(6)
O2 C62 C64 123.0(6)
C63 C62 C64 114.2(5)
C62 C63 H63A 109.5
C62 C63 H63B 109.5
H63A C63 H63B 109.5
C62 C63 H63C 109.5
H63A C63 H63C 109.5
H63B C63 H63C 109.5
C62 C64 H64A 109.5
C62 C64 H64B 109.5
H64A C64 H64B 109.5
C62 C64 H64C 109.5
H64A C64 H64C 109.5
H64B C64 H64C 109.5

loop_
_geom_bond_atom_site_label_1
_geom_bond_atom_site_label_2
_geom_bond_distance
C1 N1 1.313(4)
C1 N2 1.321(4)
C1 C2 1.498(5)
C2 N3 1.309(4)
C2 N4 1.330(4)
N1 C3 1.463(5)
N1 C4 1.469(5)
C3 H3A 0.9800
C3 H3B 0.9800
C3 H3C 0.9800
C4 H4A 0.9800
C4 H4B 0.9800
C4 H4C 0.9800
N2 C6 1.474(5)
N2 C5 1.475(5)
C5 H5A 0.9800
C5 H5B 0.9800
C5 H5C 0.9800
C6 H6A 0.9800
C6 H6B 0.9800
C6 H6C 0.9800
N3 C8 1.473(4)
N3 C7 1.479(5)
C7 H7A 0.9800
C7 H7B 0.9800
C7 H7C 0.9800
C8 H8A 0.9800
C8 H8B 0.9800
C8 H8C 0.9800
N4 C10 1.465(5)
N4 C9 1.478(4)
C9 H9A 0.9800
C9 H9B 0.9800
C9 H9C 0.9800
C10 H10A 0.9800
C10 H10B 0.9800
C10 H10C 0.9800
B1 C23 1.641(5)
B1 C17 1.648(5)
B1 C11 1.654(5)
B1 C29 1.660(5)
C11 C16 1.394(5)
C11 C12 1.410(5)
C12 C13 1.385(5)
C12 H12A 0.9500
C13 C14 1.376(5)
C13 H13A 0.9500
C14 C15 1.382(5)
C14 H14A 0.9500
C15 C16 1.385(5)
C15 H15A 0.9500
C16 H16A 0.9500
C17 C22 1.398(5)
C17 C18 1.402(5)
C18 C19 1.383(5)
C18 H18A 0.9500
C19 C20 1.389(5)
C19 H19A 0.9500
C20 C21 1.375(5)
C20 H20A 0.9500
C21 C22 1.392(5)
C21 H21A 0.9500
C22 H22A 0.9500
C23 C28 1.404(5)
C23 C24 1.407(5)
C24 C25 1.388(5)
C24 H24A 0.9500
C25 C26 1.374(6)
C25 H25A 0.9500
C26 C27 1.371(5)
C26 H26A 0.9500
C27 C28 1.391(5)
C27 H27A 0.9500
C28 H28A 0.9500
C29 C34 1.391(5)
C29 C30 1.408(5)
C30 C31 1.386(5)
C30 H30A 0.9500
C31 C32 1.370(5)
C31 H31A 0.9500
C32 C33 1.380(6)
C32 H32A 0.9500
C33 C34 1.386(5)
C33 H33A 0.9500
C34 H34A 0.9500
B2 C47 1.642(5)
B2 C41 1.652(5)
B2 C35 1.655(5)
B2 C53 1.658(5)
C35 C40 1.399(5)
C35 C36 1.405(5)
C36 C37 1.394(5)
C36 H36A 0.9500
C37 C38 1.365(6)
C37 H37A 0.9500
C38 C39 1.389(5)
C38 H38A 0.9500
C39 C40 1.393(5)
C39 H39A 0.9500
C40 H40A 0.9500
C41 C46 1.397(5)
C41 C42 1.400(5)
C42 C43 1.383(5)
C42 H42A 0.9500
C43 C44 1.360(5)
C43 H43A 0.9500
C44 C45 1.366(5)
C44 H44A 0.9500
C45 C46 1.396(5)
C45 H45A 0.9500
C46 H46A 0.9500
C47 C52 1.401(5)
C47 C48 1.405(5)
C48 C49 1.386(5)
C48 H48A 0.9500
C49 C50 1.372(6)
C49 H49A 0.9500
C50 C51 1.387(5)
C50 H50A 0.9500
C51 C52 1.394(5)
C51 H51A 0.9500
C52 H52A 0.9500
C53 C54 1.397(5)
C53 C58 1.404(5)
C54 C55 1.390(5)
C54 H54A 0.9500
C55 C56 1.370(5)
C55 H55A 0.9500
C56 C57 1.381(5)
C56 H56A 0.9500
C57 C58 1.379(5)
C57 H57A 0.9500
C58 H58A 0.9500
O1 C59 1.232(6)
C59 C60 1.464(7)
C59 C61 1.490(8)
C60 H60A 0.9800
C60 H60B 0.9800
C60 H60C 0.9800
C61 H61A 0.9800
C61 H61B 0.9800
C61 H61C 0.9800
O2 C62 1.240(6)
C62 C63 1.444(8)
C62 C64 1.474(8)
C63 H63A 0.9800
C63 H63B 0.9800
C63 H63C 0.9800
C64 H64A 0.9800
C64 H64B 0.9800
C64 H64C 0.9800

loop_
_geom_torsion_atom_site_label_1
_geom_torsion_atom_site_label_2
_geom_torsion_atom_site_label_3
_geom_torsion_atom_site_label_4
_geom_torsion
N1 C1 C2 N3 115.9(3)
N2 C1 C2 N3 -64.2(4)
N1 C1 C2 N4 -63.4(4)
N2 C1 C2 N4 116.4(3)
N2 C1 N1 C3 159.6(3)
C2 C1 N1 C3 -20.5(4)
N2 C1 N1 C4 -21.7(5)
C2 C1 N1 C4 158.1(3)
N1 C1 N2 C6 -25.5(5)
C2 C1 N2 C6 154.6(3)
N1 C1 N2 C5 161.5(3)
C2 C1 N2 C5 -18.3(4)
N4 C2 N3 C8 160.9(3)
C1 C2 N3 C8 -18.3(5)
N4 C2 N3 C7 -22.6(5)
C1 C2 N3 C7 158.1(3)
N3 C2 N4 C10 -26.6(5)
C1 C2 N4 C10 152.7(3)
N3 C2 N4 C9 161.1(3)
C1 C2 N4 C9 -19.7(5)
C23 B1 C11 C16 88.2(4)
C17 B1 C11 C16 -31.6(4)
C29 B1 C11 C16 -151.7(3)
C23 B1 C11 C12 -89.3(4)
C17 B1 C11 C12 150.9(3)
C29 B1 C11 C12 30.8(4)
C16 C11 C12 C13 -0.3(5)
B1 C11 C12 C13 177.3(3)
C11 C12 C13 C14 0.9(6)
C12 C13 C14 C15 -1.0(6)
C13 C14 C15 C16 0.6(6)
C14 C15 C16 C11 -0.1(6)
C12 C11 C16 C15 -0.1(5)
B1 C11 C16 C15 -177.8(3)
C23 B1 C17 C22 8.0(5)
C11 B1 C17 C22 128.6(3)
C29 B1 C17 C22 -111.2(3)
C23 B1 C17 C18 -171.7(3)
C11 B1 C17 C18 -51.0(4)
C29 B1 C17 C18 69.1(4)
C22 C17 C18 C19 0.0(5)
B1 C17 C18 C19 179.7(3)
C17 C18 C19 C20 -0.7(6)
C18 C19 C20 C21 1.2(6)
C19 C20 C21 C22 -1.0(5)
C20 C21 C22 C17 0.2(5)
C18 C17 C22 C21 0.3(5)
B1 C17 C22 C21 -179.4(3)
C17 B1 C23 C28 -85.8(4)
C11 B1 C23 C28 154.3(3)
C29 B1 C23 C28 33.7(4)
C17 B1 C23 C24 89.3(4)
C11 B1 C23 C24 -30.6(4)
C29 B1 C23 C24 -151.2(3)
C28 C23 C24 C25 -0.5(5)
B1 C23 C24 C25 -175.9(3)
C23 C24 C25 C26 0.2(5)
C24 C25 C26 C27 -0.2(5)
C25 C26 C27 C28 0.5(5)
C26 C27 C28 C23 -0.8(5)
C24 C23 C28 C27 0.8(5)
B1 C23 C28 C27 176.3(3)
C23 B1 C29 C34 -135.5(3)
C17 B1 C29 C34 -16.3(5)
C11 B1 C29 C34 103.6(4)
C23 B1 C29 C30 44.8(4)
C17 B1 C29 C30 164.0(3)
C11 B1 C29 C30 -76.1(4)
C34 C29 C30 C31 0.3(5)
B1 C29 C30 C31 -179.9(3)
C29 C30 C31 C32 -0.7(5)
C30 C31 C32 C33 0.9(5)
C31 C32 C33 C34 -0.8(6)
C32 C33 C34 C29 0.4(6)
C30 C29 C34 C33 -0.2(5)
B1 C29 C34 C33 -179.9(4)
C47 B2 C35 C40 97.6(4)
C41 B2 C35 C40 -21.4(4)
C53 B2 C35 C40 -141.7(3)
C47 B2 C35 C36 -80.4(4)
C41 B2 C35 C36 160.5(3)
C53 B2 C35 C36 40.2(4)
C40 C35 C36 C37 0.5(5)
B2 C35 C36 C37 178.7(3)
C35 C36 C37 C38 0.6(5)
C36 C37 C38 C39 -1.0(6)
C37 C38 C39 C40 0.1(6)
C38 C39 C40 C35 1.2(6)
C36 C35 C40 C39 -1.4(5)
B2 C35 C40 C39 -179.6(3)
C47 B2 C41 C46 12.9(5)
C35 B2 C41 C46 132.3(3)
C53 B2 C41 C46 -107.8(4)
C47 B2 C41 C42 -166.0(3)
C35 B2 C41 C42 -46.6(4)
C53 B2 C41 C42 73.4(4)
C46 C41 C42 C43 2.5(5)
B2 C41 C42 C43 -178.6(3)
C41 C42 C43 C44 -1.8(6)
C42 C43 C44 C45 -1.1(6)
C43 C44 C45 C46 3.1(6)
C44 C45 C46 C41 -2.4(6)
C42 C41 C46 C45 -0.4(5)
B2 C41 C46 C45 -179.4(3)
C41 B2 C47 C52 85.1(4)
C35 B2 C47 C52 -34.9(4)
C53 B2 C47 C52 -154.7(3)
C41 B2 C47 C48 -88.5(4)
C35 B2 C47 C48 151.5(3)
C53 B2 C47 C48 31.7(4)
C52 C47 C48 C49 -0.7(5)
B2 C47 C48 C49 173.4(3)
C47 C48 C49 C50 0.4(5)
C48 C49 C50 C51 -0.3(5)
C49 C50 C51 C52 0.5(5)
C50 C51 C52 C47 -0.8(5)
C48 C47 C52 C51 0.8(5)
B2 C47 C52 C51 -173.3(3)
C47 B2 C53 C54 -138.2(3)
C41 B2 C53 C54 -18.6(4)
C35 B2 C53 C54 102.0(3)
C47 B2 C53 C58 43.9(4)
C41 B2 C53 C58 163.5(3)
C35 B2 C53 C58 -75.9(4)
C58 C53 C54 C55 1.3(5)
B2 C53 C54 C55 -176.8(3)
C53 C54 C55 C56 0.1(6)
C54 C55 C56 C57 -0.8(5)
C55 C56 C57 C58 0.0(5)
C56 C57 C58 C53 1.5(5)
C54 C53 C58 C57 -2.1(5)
B2 C53 C58 C57 176.0(3)

loop_
_cod_related_entry_id
_cod_related_entry_database
_cod_related_entry_code
1 ChemSpider 30657680
